data_7038048
loop_
_publ_author_name
'Cadranel, Alejandro'
'Pieslinger, German E.'
'Tongying, Pornthip'
'Kuno, Masaru K.'
'Baraldo, Luis M.'
'Hodak, Jos\'e H'

_publ_section_title
;
 Spectroscopic signatures of ligand field states in {Ru(II)(imine)}
 complexes.
;
_journal_issue 13
_journal_name_full 'Dalton transactions (Cambridge, England : 2003)'
_journal_page_first 5464
_journal_page_last 5475
_journal_paper_doi 10.1039/c5dt04332h
_journal_volume 45
_journal_year 2016
_chemical_formula_sum 'C26 H28 N6 O4 Ru S2'
_chemical_formula_weight 653.73
_chemical_name_systematic
;
 ?
;
_space_group_IT_number 56
_symmetry_cell_setting orthorhombic
_symmetry_space_group_name_Hall '-P 2ab 2ac'
_symmetry_space_group_name_H-M 'P c c n'
_atom_sites_solution_hydrogens geom
_atom_sites_solution_primary direct
_atom_sites_solution_secondary difmap
_audit_creation_method SHELXL-97
_audit_update_record
;
2015-07-02 deposited with the CCDC.
2016-01-19 downloaded from the CCDC.
;
_cell_angle_alpha 90.0
_cell_angle_beta 90.0
_cell_angle_gamma 90.0
_cell_formula_units_Z 4
_cell_length_a 9.2054(6)
_cell_length_b 19.1898(11)
_cell_length_c 17.0401(10)
_cell_measurement_reflns_used 5034
_cell_measurement_temperature 298(2)
_cell_measurement_theta_max 28.2330
_cell_measurement_theta_min 4.0390
_cell_volume 3010.1(3)
_computing_structure_refinement 'SHELXL-97 (Sheldrick, 1997)'
_diffrn_ambient_temperature 298(2)
_diffrn_detector_area_resol_mean 16.1158
_diffrn_measured_fraction_theta_full 0.994
_diffrn_measured_fraction_theta_max 0.994
_diffrn_measurement_device_type 'Xcalibur, Eos, Gemini'
_diffrn_measurement_method '\w scans'
_diffrn_radiation_monochromator graphite
_diffrn_radiation_source 'fine-focus sealed tube'
_diffrn_radiation_type MoK\a
_diffrn_radiation_wavelength 0.71069
_diffrn_reflns_av_R_equivalents 0.1499
_diffrn_reflns_av_sigmaI/netI 0.0777
_diffrn_reflns_limit_h_max 11
_diffrn_reflns_limit_h_min -11
_diffrn_reflns_limit_k_max 24
_diffrn_reflns_limit_k_min -23
_diffrn_reflns_limit_l_max 21
_diffrn_reflns_limit_l_min -21
_diffrn_reflns_number 19058
_diffrn_reflns_theta_full 27.00
_diffrn_reflns_theta_max 27.00
_diffrn_reflns_theta_min 3.88
_exptl_absorpt_coefficient_mu 0.700
_exptl_absorpt_correction_T_max 1.00000
_exptl_absorpt_correction_T_min 0.88319
_exptl_absorpt_correction_type multi-scan
_exptl_absorpt_process_details
;
CrysAlisPro, Agilent Technologies,
Version 1.171.36.28 (release 01-02-2013 CrysAlis171 .NET)
(compiled Feb  1 2013,16:14:44)
Empirical absorption correction using spherical harmonics,
 implemented in SCALE3 ABSPACK scaling algorithm.
;
_exptl_crystal_colour yellow
_exptl_crystal_density_diffrn 1.443
_exptl_crystal_density_method 'not measured'
_exptl_crystal_description rod
_exptl_crystal_F_000 1336
_exptl_crystal_preparation Luminescent
_exptl_crystal_recrystallization_method 'Re-crystallisation from solvent: CH3CN'
_exptl_crystal_size_max 0.28
_exptl_crystal_size_mid 0.14
_exptl_crystal_size_min 0.03
_refine_diff_density_max 1.006
_refine_diff_density_min -0.772
_refine_diff_density_rms 0.123
_refine_ls_extinction_method none
_refine_ls_goodness_of_fit_ref 1.052
_refine_ls_hydrogen_treatment constr
_refine_ls_matrix_type full
_refine_ls_number_parameters 177
_refine_ls_number_reflns 3265
_refine_ls_number_restraints 0
_refine_ls_restrained_S_all 1.052
_refine_ls_R_factor_all 0.0872
_refine_ls_R_factor_gt 0.0603
_refine_ls_shift/su_max 0.000
_refine_ls_shift/su_mean 0.000
_refine_ls_structure_factor_coef Fsqd
_refine_ls_weighting_details 'calc w=1/[\s^2^(Fo^2^)+(0.1076P)^2^+1.4303P] where P=(Fo^2^+2Fc^2^)/3'
_refine_ls_weighting_scheme calc
_refine_ls_wR_factor_gt 0.1613
_refine_ls_wR_factor_ref 0.2042
_reflns_number_gt 2205
_reflns_number_total 3265
_reflns_threshold_expression >2sigma(I)
_cod_data_source_file c5dt04332h2.cif
_cod_data_source_block exp_1
_cod_depositor_comments 'Adding full bibliography for 7038048.cif.'
_cod_original_sg_symbol_H-M Pccn
_cod_database_code 7038048

loop_
_symmetry_equiv_pos_as_xyz
'x, y, z'
'-x+1/2, -y+1/2, z'
'x+1/2, -y, -z+1/2'
'-x, y+1/2, -z+1/2'
'-x, -y, -z'
'x-1/2, y-1/2, -z'
'-x-1/2, y, z-1/2'
'x, -y-1/2, z-1/2'

loop_
_atom_site_label
_atom_site_type_symbol
_atom_site_fract_x
_atom_site_fract_y
_atom_site_fract_z
_atom_site_U_iso_or_equiv
_atom_site_adp_type
_atom_site_occupancy
_atom_site_symmetry_multiplicity
_atom_site_calc_flag
_atom_site_refinement_flags
Ru1 Ru 0.2500 0.2500 0.32094(3) 0.0388(2) Uani 1 2 d S
S2 S -0.17448(19) 0.39635(9) 0.31092(11) 0.0855(6) Uani 1 1 d .
N3 N 0.1404(4) 0.19340(17) 0.23434(19) 0.0430(8) Uani 1 1 d .
O4 O 0.5468(5) 0.4315(2) 0.5777(2) 0.0793(13) Uani 1 1 d .
O2 O -0.1021(5) 0.0856(2) 0.0706(2) 0.0827(13) Uani 1 1 d .
C1 C -0.0237(6) 0.3513(2) 0.3162(2) 0.0469(11) Uani 1 1 d .
C2 C -0.0240(5) 0.1187(3) 0.1261(3) 0.0550(12) Uani 1 1 d .
C8 C 0.3304(5) 0.3770(2) 0.5255(2) 0.0516(11) Uani 1 1 d .
H8 H 0.2710 0.3956 0.5644 0.062 Uiso 1 1 calc R
C9 C 0.0509(6) 0.0843(3) 0.1848(2) 0.0516(12) Uani 1 1 d .
H9 H 0.0474 0.0361 0.1893 0.062 Uiso 1 1 calc R
C10 C 0.4961(5) 0.3195(2) 0.4113(3) 0.0490(11) Uani 1 1 d .
H10 H 0.5537 0.2994 0.3725 0.059 Uiso 1 1 calc R
N2 N 0.3518(4) 0.30782(18) 0.40915(19) 0.0426(8) Uani 1 1 d .
C12 C -0.0130(6) 0.1900(3) 0.1211(3) 0.0569(12) Uani 1 1 d .
H12 H -0.0596 0.2141 0.0810 0.068 Uiso 1 1 calc R
N1 N 0.0819(5) 0.3189(2) 0.32032(18) 0.0466(9) Uani 1 1 d .
C14 C 0.2729(5) 0.3364(2) 0.4667(3) 0.0458(10) Uani 1 1 d .
H14 H 0.1732 0.3284 0.4670 0.055 Uiso 1 1 calc R
C15 C 0.5625(5) 0.3594(3) 0.4676(3) 0.0551(12) Uani 1 1 d .
H15 H 0.6626 0.3660 0.4669 0.066 Uiso 1 1 calc R
C16 C 0.4777(5) 0.3898(2) 0.5258(3) 0.0499(11) Uani 1 1 d .
C17 C 0.1305(5) 0.1239(2) 0.2362(2) 0.0456(10) Uani 1 1 d .
H17 H 0.1814 0.1007 0.2754 0.055 Uiso 1 1 calc R
C18 C 0.0673(6) 0.2248(3) 0.1758(2) 0.0525(12) Uani 1 1 d .
H18 H 0.0717 0.2731 0.1725 0.063 Uiso 1 1 calc R
C20 C 0.4622(7) 0.4655(3) 0.6368(3) 0.0822(18) Uani 1 1 d .
H20A H 0.5246 0.4934 0.6692 0.123 Uiso 1 1 calc R
H20B H 0.4144 0.4311 0.6685 0.123 Uiso 1 1 calc R
H20C H 0.3908 0.4948 0.6123 0.123 Uiso 1 1 calc R
C21 C -0.1287(8) 0.0130(4) 0.0790(4) 0.105(3) Uani 1 1 d .
H21A H -0.1855 -0.0032 0.0355 0.157 Uiso 1 1 calc R
H21B H -0.1806 0.0048 0.1270 0.157 Uiso 1 1 calc R
H21C H -0.0378 -0.0115 0.0803 0.157 Uiso 1 1 calc R

loop_
_atom_site_aniso_label
_atom_site_aniso_U_11
_atom_site_aniso_U_22
_atom_site_aniso_U_33
_atom_site_aniso_U_23
_atom_site_aniso_U_13
_atom_site_aniso_U_12
Ru1 0.0428(4) 0.0375(4) 0.0362(3) 0.000 0.000 -0.00134(18)
S2 0.0566(11) 0.0743(11) 0.1254(14) 0.0165(9) 0.0169(9) 0.0150(8)
N3 0.049(2) 0.0393(18) 0.0408(18) 0.0027(14) -0.0013(15) -0.0020(15)
O4 0.068(3) 0.102(3) 0.068(2) -0.040(2) -0.0022(18) -0.019(2)
O2 0.084(3) 0.077(3) 0.086(3) -0.020(2) -0.036(2) -0.011(2)
C1 0.049(3) 0.045(2) 0.047(2) 0.0021(18) 0.0093(19) -0.008(2)
C2 0.052(3) 0.061(3) 0.052(3) -0.012(2) -0.008(2) -0.003(2)
C8 0.057(3) 0.057(3) 0.041(2) -0.0052(19) 0.007(2) 0.002(2)
C9 0.060(3) 0.043(2) 0.052(3) -0.0005(19) 0.003(2) -0.008(2)
C10 0.045(3) 0.057(3) 0.045(2) -0.004(2) 0.005(2) -0.007(2)
N2 0.044(2) 0.0439(19) 0.0397(17) -0.0017(15) 0.0029(15) 0.0001(15)
C12 0.057(3) 0.059(3) 0.054(3) 0.001(2) -0.011(2) 0.004(2)
N1 0.049(2) 0.045(2) 0.046(2) 0.0020(15) 0.0004(16) -0.0003(19)
C14 0.045(3) 0.049(3) 0.043(2) -0.002(2) 0.0060(18) -0.0004(18)
C15 0.042(3) 0.066(3) 0.058(3) -0.010(2) -0.001(2) -0.005(2)
C16 0.047(3) 0.056(3) 0.046(2) -0.007(2) -0.003(2) -0.007(2)
C17 0.046(3) 0.047(2) 0.044(2) 0.0039(18) -0.0030(18) 0.0014(19)
C18 0.073(4) 0.035(2) 0.050(3) 0.0034(18) -0.005(2) 0.002(2)
C20 0.092(5) 0.087(4) 0.068(4) -0.032(3) -0.005(3) -0.007(3)
C21 0.100(6) 0.074(5) 0.141(7) -0.030(4) -0.044(4) -0.017(4)

loop_
_atom_type_symbol
_atom_type_description
_atom_type_scat_dispersion_real
_atom_type_scat_dispersion_imag
_atom_type_scat_source
C C 0.0033 0.0016 'International Tables Vol C Tables 4.2.6.8 and 6.1.1.4'
H H 0.0000 0.0000 'International Tables Vol C Tables 4.2.6.8 and 6.1.1.4'
N N 0.0061 0.0033 'International Tables Vol C Tables 4.2.6.8 and 6.1.1.4'
O O 0.0106 0.0060 'International Tables Vol C Tables 4.2.6.8 and 6.1.1.4'
S S 0.1246 0.1234 'International Tables Vol C Tables 4.2.6.8 and 6.1.1.4'
Ru Ru -1.2594 0.8363 'International Tables Vol C Tables 4.2.6.8 and 6.1.1.4'

loop_
_geom_angle_atom_site_label_1
_geom_angle_atom_site_label_2
_geom_angle_atom_site_label_3
_geom_angle
_geom_angle_site_symmetry_1
_geom_angle_site_symmetry_3
N1 Ru1 N1 179.41(18) . 2
N1 Ru1 N2 89.99(14) . .
N1 Ru1 N2 90.43(14) 2 .
N1 Ru1 N2 90.43(14) . 2
N1 Ru1 N2 89.99(14) 2 2
N2 Ru1 N2 88.03(19) . 2
N1 Ru1 N3 88.09(14) . .
N1 Ru1 N3 91.49(14) 2 .
N2 Ru1 N3 177.80(13) . .
N2 Ru1 N3 90.89(14) 2 .
N1 Ru1 N3 91.49(14) . 2
N1 Ru1 N3 88.09(14) 2 2
N2 Ru1 N3 90.89(14) . 2
N2 Ru1 N3 177.80(13) 2 2
N3 Ru1 N3 90.26(18) . 2
C17 N3 C18 115.5(4) . .
C17 N3 Ru1 122.3(3) . .
C18 N3 Ru1 122.1(3) . .
C16 O4 C20 118.3(4) . .
C2 O2 C21 118.8(5) . .
N1 C1 S2 179.2(4) . .
O2 C2 C12 117.7(5) . .
O2 C2 C9 123.4(5) . .
C12 C2 C9 118.9(4) . .
C14 C8 C16 118.8(4) . .
C17 C9 C2 117.7(4) . .
N2 C10 C15 123.4(4) . .
C14 N2 C10 116.5(4) . .
C14 N2 Ru1 120.1(3) . .
C10 N2 Ru1 123.3(3) . .
C18 C12 C2 119.0(4) . .
C1 N1 Ru1 171.6(4) . .
N2 C14 C8 123.9(4) . .
C10 C15 C16 118.9(4) . .
O4 C16 C8 124.8(4) . .
O4 C16 C15 116.8(4) . .
C8 C16 C15 118.4(4) . .
N3 C17 C9 125.0(4) . .
N3 C18 C12 123.9(5) . .

loop_
_geom_bond_atom_site_label_1
_geom_bond_atom_site_label_2
_geom_bond_distance
_geom_bond_site_symmetry_2
Ru1 N1 2.035(4) .
Ru1 N1 2.035(4) 2
Ru1 N2 2.090(3) .
Ru1 N2 2.090(3) 2
Ru1 N3 2.092(3) .
Ru1 N3 2.092(3) 2
S2 C1 1.638(6) .
N3 C17 1.336(6) .
N3 C18 1.345(6) .
O4 C16 1.353(5) .
O4 C20 1.430(7) .
O2 C2 1.347(6) .
O2 C21 1.421(8) .
C1 N1 1.156(6) .
C2 C12 1.375(7) .
C2 C9 1.382(7) .
C8 C14 1.375(6) .
C8 C16 1.377(7) .
C9 C17 1.372(6) .
C10 N2 1.348(6) .
C10 C15 1.371(6) .
N2 C14 1.339(6) .
C12 C18 1.365(7) .
C15 C16 1.390(6) .
